data_2012751
loop_
_publ_author_name
'Zavalij, Peter Y.'
'Burton, Benjamin L.'
'Jones Jr, Wayne E.'

_publ_section_title
;
 New structures in the bipyridine--copper(II) nitrate--methanol system:
 [(bpy)~2~Cu(NO~3~)]NO~3~&#x00B7;CH~3~OH and [(bpy)~2~Cu(NO~3~)]NO~3~
;
_journal_issue 6
_journal_name_full 'Acta Crystallographica Section C'
_journal_page_first m330
_journal_page_last m333
_journal_paper_doi 10.1107/S010827010200690X
_journal_volume 58
_journal_year 2002
_chemical_formula_iupac '[Cu (N O3) (C10 H8 N2)2] (N O3), C H4 O'
_chemical_formula_moiety 'C20 H16 Cu N5 O3 1+, N1 O3 1-, C1 H4 O1'
_chemical_formula_sum 'C21 H20 Cu N6 O7'
_chemical_formula_weight 531.97
_chemical_name_common I
_chemical_name_systematic
;
bis(2,2'-bipyridine)nitrocopper(II) nitrate methanol solvate
;
_space_group_IT_number 2
_symmetry_cell_setting triclinic
_symmetry_space_group_name_Hall '-P 1'
_symmetry_space_group_name_H-M 'P -1'
_atom_sites_solution_hydrogens geom
_atom_sites_solution_primary direct
_atom_sites_solution_secondary difmap
_audit_creation_method 'SHELXL-97 and ZCIF by Peter Y. Zavalij'
_cell_angle_alpha 109.492(3)
_cell_angle_beta 92.902(4)
_cell_angle_gamma 101.347(4)
_cell_formula_units_Z 2
_cell_length_a 7.6862(6)
_cell_length_b 11.8902(9)
_cell_length_c 13.3644(11)
_cell_measurement_reflns_used 6220
_cell_measurement_temperature 100(2)
_cell_measurement_theta_max 31.09
_cell_measurement_theta_min 2.74
_cell_volume 1119.90(16)
_computing_cell_refinement 'SAINT (Bruker, 1999)'
_computing_data_collection 'SMART (Bruker, 1999)'
_computing_data_reduction SAINT
_computing_molecular_graphics 'ORTEP-3 (Farrugia, 1997) and Materials Studio (Accelrys, 2001)'
_computing_publication_material SHELXL97
_computing_structure_refinement 'SHELXL97 (Sheldrick, 1997)'
_computing_structure_solution 'SHELXS97 (Sheldrick, 1997)'
_diffrn_ambient_temperature 100(2)
_diffrn_measured_fraction_theta_full 0.981
_diffrn_measured_fraction_theta_max 0.981
_diffrn_measurement_device_type 'Smart CCD'
_diffrn_measurement_method '\f and \w'
_diffrn_radiation_monochromator graphite
_diffrn_radiation_source 'fine-focus sealed tube'
_diffrn_radiation_type MoK\a
_diffrn_radiation_wavelength 0.71073
_diffrn_reflns_av_R_equivalents 0.0295
_diffrn_reflns_av_sigmaI/netI 0.0316
_diffrn_reflns_limit_h_max 10
_diffrn_reflns_limit_h_min -10
_diffrn_reflns_limit_k_max 16
_diffrn_reflns_limit_k_min -16
_diffrn_reflns_limit_l_max 19
_diffrn_reflns_limit_l_min -18
_diffrn_reflns_number 22064
_diffrn_reflns_theta_full 30.51
_diffrn_reflns_theta_max 30.51
_diffrn_reflns_theta_min 1.63
_diffrn_standards_decay_% -0.78
_exptl_absorpt_coefficient_mu 1.032
_exptl_absorpt_correction_T_max 0.7041
_exptl_absorpt_correction_T_min 0.6340
_exptl_absorpt_correction_type multi-scan
_exptl_absorpt_process_details '(SADABS; Sheldrick, 1996)'
_exptl_crystal_colour blue
_exptl_crystal_density_diffrn 1.578
_exptl_crystal_density_method 'not measured'
_exptl_crystal_description prism
_exptl_crystal_F_000 546
_exptl_crystal_size_max 0.45
_exptl_crystal_size_mid 0.38
_exptl_crystal_size_min 0.34
_refine_diff_density_max 0.756
_refine_diff_density_min -0.217
_refine_ls_extinction_method none
_refine_ls_goodness_of_fit_ref 1.068
_refine_ls_hydrogen_treatment constr
_refine_ls_matrix_type full
_refine_ls_number_parameters 398
_refine_ls_number_reflns 6676
_refine_ls_number_restraints 19
_refine_ls_restrained_S_all 1.067
_refine_ls_R_factor_all 0.0443
_refine_ls_R_factor_gt 0.0362
_refine_ls_shift/su_max 0.001
_refine_ls_shift/su_mean 0.000
_refine_ls_structure_factor_coef Fsqd
_refine_ls_weighting_details 'w = 1/[\s^2^(Fo^2^)+(0.0637P)^2^+0.0117P] where P = (Fo^2^+2Fc^2^)/3'
_refine_ls_weighting_scheme calc
_refine_ls_wR_factor_gt 0.0969
_refine_ls_wR_factor_ref 0.1001
_reflns_number_gt 5643
_reflns_number_total 6676
_reflns_threshold_expression I>2\s(I)
_cod_data_source_file fr1363.cif
_cod_data_source_block I
_cod_original_cell_volume 1119.9(2)
_cod_database_code 2012751
_cod_database_fobs_code 2012751

loop_
_symmetry_equiv_pos_as_xyz
'x, y, z'
'-x, -y, -z'

loop_
_atom_site_label
_atom_site_fract_x
_atom_site_fract_y
_atom_site_fract_z
_atom_site_U_iso_or_equiv
_atom_site_adp_type
_atom_site_calc_flag
_atom_site_refinement_flags
_atom_site_occupancy
_atom_site_disorder_assembly
_atom_site_disorder_group
_atom_site_type_symbol
Cu1 0.23697(2) 0.84996(2) 0.72600(2) 0.01783(7) Uani d . 1 . . Cu
N1 0.20965(17) 0.90586(11) 0.60414(10) 0.0176(2) Uani d . 1 . . N
N2 0.03918(17) 0.70911(11) 0.63335(10) 0.0178(2) Uani d . 1 . . N
C1 0.3068(2) 1.00953(13) 0.59701(13) 0.0204(3) Uani d D 1 . . C
H1 0.383(2) 1.0646(13) 0.6562(11) 0.016(4) Uiso d D 1 . . H
C2 0.2943(2) 1.03614(14) 0.50417(13) 0.0225(3) Uani d D 1 . . C
H2 0.359(2) 1.1072(13) 0.5014(16) 0.023(5) Uiso d D 1 . . H
C3 0.1821(2) 0.95205(15) 0.41525(13) 0.0246(3) Uani d D 1 . . C
H3 0.180(3) 0.9696(18) 0.3529(11) 0.025(5) Uiso d D 1 . . H
C4 0.0809(2) 0.84512(14) 0.42264(12) 0.0223(3) Uani d D 1 . . C
H4 0.004(2) 0.7905(15) 0.3646(12) 0.026(5) Uiso d D 1 . . H
C5 0.0959(2) 0.82492(13) 0.51849(12) 0.0173(3) Uani d . 1 . . C
C6 -0.0085(2) 0.71725(12) 0.53801(12) 0.0174(3) Uani d . 1 . . C
C7 -0.1515(2) 0.63364(14) 0.46644(13) 0.0211(3) Uani d D 1 . . C
H7 -0.186(3) 0.641(2) 0.4030(12) 0.039(6) Uiso d D 1 . . H
C8 -0.2482(2) 0.54013(14) 0.49463(13) 0.0236(3) Uani d D 1 . . C
H8 -0.3473(19) 0.4880(15) 0.4492(13) 0.021(5) Uiso d D 1 . . H
C9 -0.2005(2) 0.53210(14) 0.59280(14) 0.0244(3) Uani d D 1 . . C
H9 -0.267(3) 0.4715(16) 0.6124(17) 0.037(6) Uiso d D 1 . . H
C10 -0.0561(2) 0.61838(14) 0.66021(13) 0.0211(3) Uani d D 1 . . C
H10 -0.018(2) 0.6158(17) 0.7257(11) 0.024(5) Uiso d D 1 . . H
N3 0.20821(17) 1.00164(11) 0.85517(10) 0.0187(2) Uani d . 1 . . N
N4 0.28029(17) 0.79062(11) 0.84546(10) 0.0188(2) Uani d . 1 . . N
C11 0.1674(2) 1.10588(14) 0.85359(13) 0.0219(3) Uani d D 1 . . C
H11 0.153(3) 1.1169(17) 0.7885(11) 0.025(5) Uiso d D 1 . . H
C12 0.1542(2) 1.20003(14) 0.94589(14) 0.0245(3) Uani d D 1 . . C
H12 0.134(3) 1.2717(14) 0.9415(18) 0.037(6) Uiso d D 1 . . H
C13 0.1819(2) 1.18545(15) 1.04342(14) 0.0242(3) Uani d D 1 . . C
H13 0.179(3) 1.2488(14) 1.1031(12) 0.031(5) Uiso d D 1 . . H
C14 0.2227(2) 1.07764(14) 1.04623(12) 0.0216(3) Uani d D 1 . . C
H14 0.234(2) 1.0618(16) 1.1091(10) 0.015(4) Uiso d D 1 . . H
C15 0.23571(19) 0.98758(13) 0.95023(12) 0.0179(3) Uani d . 1 . . C
C16 0.2819(2) 0.87042(13) 0.94511(12) 0.0184(3) Uani d . 1 . . C
C17 0.3268(2) 0.84372(15) 1.03520(13) 0.0223(3) Uani d D 1 . . C
H17 0.331(3) 0.9019(15) 1.1019(11) 0.031(5) Uiso d D 1 . . H
C18 0.3707(2) 0.73237(15) 1.02250(14) 0.0249(3) Uani d D 1 . . C
H18 0.389(3) 0.7073(19) 1.0788(13) 0.036(6) Uiso d D 1 . . H
C19 0.3713(2) 0.65154(15) 0.92011(14) 0.0253(3) Uani d D 1 . . C
H19 0.404(3) 0.5799(15) 0.913(2) 0.048(7) Uiso d D 1 . . H
C20 0.3259(2) 0.68346(14) 0.83389(13) 0.0225(3) Uani d D 1 . . C
H20 0.326(3) 0.6331(15) 0.7651(10) 0.021(5) Uiso d D 1 . . H
N5 0.58575(18) 0.83052(11) 0.68538(10) 0.0197(3) Uani d . 1 . . N
O1 0.52226(15) 0.91958(10) 0.74332(9) 0.0207(2) Uani d . 1 . . O
O2 0.47839(17) 0.73615(10) 0.62568(10) 0.0312(3) Uani d . 1 . . O
O3 0.74983(15) 0.84163(11) 0.69178(10) 0.0256(2) Uani d . 1 . . O
N6 0.4511(2) 0.33854(12) 0.73714(11) 0.0259(3) Uani d . 1 . . N
O4 0.28982(18) 0.29812(13) 0.74079(12) 0.0384(3) Uani d . 1 . . O
O5 0.50345(19) 0.44698(11) 0.74038(12) 0.0365(3) Uani d . 1 . . O
O6 0.55977(19) 0.27295(12) 0.73075(13) 0.0410(3) Uani d . 1 . . O
C1M 0.9560(3) 0.43745(17) 0.84539(18) 0.0343(4) Uani d D 1 . . C
H1M 0.888(3) 0.3582(14) 0.8351(17) 0.029(5) Uiso d D 1 . . H
H2M 1.043(3) 0.461(2) 0.9044(17) 0.062(8) Uiso d D 1 . . H
H3M 1.011(3) 0.434(2) 0.7825(15) 0.053(7) Uiso d D 1 . . H
O1M 0.8485(2) 0.52427(12) 0.86747(12) 0.0354(3) Uani d . 1 . . O
H4M 0.764(3) 0.497(2) 0.831(2) 0.039(7) Uiso d . 1 . . H

loop_
_atom_site_aniso_label
_atom_site_aniso_U_11
_atom_site_aniso_U_22
_atom_site_aniso_U_33
_atom_site_aniso_U_12
_atom_site_aniso_U_13
_atom_site_aniso_U_23
Cu1 0.01944(11) 0.01741(10) 0.01623(10) 0.00382(7) 0.00093(7) 0.00577(7)
N1 0.0173(6) 0.0181(5) 0.0174(6) 0.0052(4) 0.0019(5) 0.0054(5)
N2 0.0167(6) 0.0181(5) 0.0189(6) 0.0061(4) 0.0041(5) 0.0053(5)
C1 0.0199(7) 0.0182(6) 0.0208(7) 0.0031(5) 0.0016(6) 0.0047(6)
C2 0.0219(8) 0.0220(7) 0.0250(7) 0.0042(5) 0.0052(6) 0.0104(6)
C3 0.0260(8) 0.0287(8) 0.0207(7) 0.0043(6) 0.0045(6) 0.0114(6)
C4 0.0226(8) 0.0239(7) 0.0172(7) 0.0026(6) 0.0013(6) 0.0048(6)
C5 0.0149(7) 0.0183(6) 0.0188(6) 0.0048(5) 0.0035(5) 0.0056(5)
C6 0.0159(7) 0.0167(6) 0.0187(6) 0.0055(5) 0.0042(5) 0.0037(5)
C7 0.0200(8) 0.0208(7) 0.0193(7) 0.0049(5) 0.0018(6) 0.0030(6)
C8 0.0200(8) 0.0194(7) 0.0258(8) 0.0029(5) 0.0038(6) 0.0017(6)
C9 0.0229(8) 0.0198(7) 0.0299(8) 0.0038(6) 0.0075(6) 0.0081(6)
C10 0.0207(8) 0.0217(7) 0.0232(7) 0.0070(5) 0.0061(6) 0.0092(6)
N3 0.0161(6) 0.0203(6) 0.0196(6) 0.0047(4) 0.0031(5) 0.0064(5)
N4 0.0188(6) 0.0185(5) 0.0182(6) 0.0046(4) 0.0013(5) 0.0054(5)
C11 0.0208(8) 0.0228(7) 0.0232(7) 0.0071(5) 0.0034(6) 0.0081(6)
C12 0.0216(8) 0.0212(7) 0.0302(8) 0.0088(6) 0.0054(6) 0.0058(6)
C13 0.0203(8) 0.0226(7) 0.0251(8) 0.0063(6) 0.0053(6) 0.0012(6)
C14 0.0180(7) 0.0255(7) 0.0184(7) 0.0041(5) 0.0029(6) 0.0045(6)
C15 0.0125(7) 0.0212(6) 0.0194(7) 0.0029(5) 0.0030(5) 0.0068(6)
C16 0.0133(7) 0.0211(6) 0.0202(7) 0.0025(5) 0.0036(5) 0.0071(6)
C17 0.0203(8) 0.0275(7) 0.0195(7) 0.0040(6) 0.0041(6) 0.0092(6)
C18 0.0227(8) 0.0308(8) 0.0258(8) 0.0059(6) 0.0020(6) 0.0163(7)
C19 0.0248(8) 0.0241(7) 0.0307(8) 0.0076(6) 0.0034(7) 0.0131(7)
C20 0.0231(8) 0.0203(7) 0.0241(7) 0.0057(5) 0.0034(6) 0.0072(6)
N5 0.0222(7) 0.0207(6) 0.0187(6) 0.0069(5) 0.0050(5) 0.0084(5)
O1 0.0200(6) 0.0211(5) 0.0202(5) 0.0084(4) 0.0032(4) 0.0041(4)
O2 0.0315(7) 0.0204(5) 0.0336(7) 0.0023(5) 0.0019(5) 0.0013(5)
O3 0.0196(6) 0.0343(6) 0.0274(6) 0.0122(5) 0.0076(5) 0.0125(5)
N6 0.0284(8) 0.0254(6) 0.0216(6) 0.0023(5) -0.0009(5) 0.0082(5)
O4 0.0275(7) 0.0474(8) 0.0430(8) -0.0014(6) 0.0023(6) 0.0252(7)
O5 0.0385(8) 0.0250(6) 0.0478(8) 0.0050(5) 0.0105(6) 0.0157(6)
O6 0.0355(8) 0.0284(6) 0.0527(9) 0.0096(5) -0.0101(7) 0.0069(6)
C1M 0.0301(10) 0.0286(8) 0.0445(11) 0.0058(7) 0.0046(8) 0.0137(8)
O1M 0.0364(8) 0.0283(6) 0.0378(8) 0.0092(6) 0.0000(6) 0.0065(6)

loop_
_atom_type_symbol
_atom_type_description
_atom_type_scat_dispersion_real
_atom_type_scat_dispersion_imag
_atom_type_scat_source
C C 0.0033 0.0016 'International Tables Vol C Tables 4.2.6.8 and 6.1.1.4'
H H 0.0000 0.0000 'International Tables Vol C Tables 4.2.6.8 and 6.1.1.4'
N N 0.0061 0.0033 'International Tables Vol C Tables 4.2.6.8 and 6.1.1.4'
O O 0.0106 0.0060 'International Tables Vol C Tables 4.2.6.8 and 6.1.1.4'
Cu Cu 0.3201 1.2651 'International Tables Vol C Tables 4.2.6.8 and 6.1.1.4'

loop_
_geom_angle_atom_site_label_1
_geom_angle_atom_site_label_2
_geom_angle_atom_site_label_3
_geom_angle_site_symmetry_3
_geom_angle
N1 Cu1 N4 . 176.01(5)
N1 Cu1 N2 . 81.64(5)
N4 Cu1 N2 . 99.45(5)
N1 Cu1 N3 . 102.09(5)
N4 Cu1 N3 . 80.39(5)
N2 Cu1 N3 . 126.64(5)
N1 Cu1 O1 . 89.43(5)
N4 Cu1 O1 . 87.35(5)
N2 Cu1 O1 . 141.56(4)
N3 Cu1 O1 . 91.77(4)
N1 Cu1 O2 . 86.76(5)
N4 Cu1 O2 . 89.39(5)
N2 Cu1 O2 . 89.82(4)
N3 Cu1 O2 . 143.16(4)
O1 Cu1 O2 . 52.22(4)
C1 N1 C5 . 119.51(13)
C1 N1 Cu1 . 125.07(10)
C5 N1 Cu1 . 115.05(10)
C10 N2 C6 . 118.67(13)
C10 N2 Cu1 . 127.46(11)
C6 N2 Cu1 . 113.58(10)
N1 C1 C2 . 121.83(14)
N1 C1 H1 . 118.8(11)
C2 C1 H1 . 119.4(11)
C1 C2 C3 . 118.95(15)
C1 C2 H2 . 120.5(13)
C3 C2 H2 . 120.6(13)
C2 C3 C4 . 119.28(15)
C2 C3 H3 . 117.8(13)
C4 C3 H3 . 123.0(12)
C5 C4 C3 . 119.10(14)
C5 C4 H4 . 121.5(13)
C3 C4 H4 . 119.4(13)
N1 C5 C4 . 121.29(14)
N1 C5 C6 . 114.23(13)
C4 C5 C6 . 124.47(13)
N2 C6 C7 . 121.99(14)
N2 C6 C5 . 114.86(12)
C7 C6 C5 . 123.07(14)
C8 C7 C6 . 118.90(15)
C8 C7 H7 . 119.4(14)
C6 C7 H7 . 121.7(14)
C7 C8 C9 . 119.26(15)
C7 C8 H8 . 118.8(12)
C9 C8 H8 . 121.9(12)
C8 C9 C10 . 118.84(15)
C8 C9 H9 . 119.1(14)
C10 C9 H9 . 122.0(14)
N2 C10 C9 . 122.34(15)
N2 C10 H10 . 115.8(12)
C9 C10 H10 . 121.9(12)
C11 N3 C15 . 118.67(13)
C20 N4 C16 . 118.93(13)
N3 C11 C12 . 122.64(15)
N3 C11 H11 . 118.7(12)
C12 C11 H11 . 118.6(12)
Cu1 C11 H11 . 87.0(12)
C13 C12 C11 . 118.68(15)
C13 C12 H12 . 121.5(15)
C11 C12 H12 . 119.8(15)
C12 C13 C14 . 119.32(14)
C12 C13 H13 . 117.9(13)
C14 C13 H13 . 122.7(13)
C13 C14 C15 . 118.77(15)
C13 C14 H14 . 122.1(11)
C15 C14 H14 . 119.0(11)
N3 C15 C14 . 121.91(14)
N3 C15 C16 . 115.31(12)
C14 C15 C16 . 122.78(14)
N4 C16 C17 . 121.47(14)
N4 C16 C15 . 115.23(13)
C17 C16 C15 . 123.29(13)
C16 C17 C18 . 119.20(14)
C16 C17 H17 . 118.9(13)
C18 C17 H17 . 121.8(13)
C19 C18 C17 . 119.10(15)
C19 C18 H18 . 118.4(14)
C17 C18 H18 . 122.3(14)
C20 C19 C18 . 118.95(15)
C20 C19 H19 . 123.0(16)
C18 C19 H19 . 118.0(16)
N4 C20 C19 . 122.34(15)
N4 C20 H20 . 116.0(12)
C19 C20 H20 . 121.6(12)
O3 N5 O2 . 122.87(13)
O3 N5 O1 . 118.98(12)
O2 N5 O1 . 118.14(13)
N5 O1 Cu1 . 106.06(9)
N5 O2 Cu1 . 83.01(8)
N5 O3 Cu1 1_655 173.72(10)
O6 N6 O4 . 120.52(15)
O6 N6 O5 . 119.88(15)
O4 N6 O5 . 119.60(15)
O1m C1m H1m . 111.5(13)
O1m C1m H2m . 107.6(17)
H1m C1m H2m . 109(2)
O1m C1m H3m . 110.6(16)
H1m C1m H3m . 108(2)
H2m C1m H3m . 110(2)
C1m O1m H4m . 108(2)

loop_
_geom_bond_atom_site_label_1
_geom_bond_atom_site_label_2
_geom_bond_site_symmetry_2
_geom_bond_distance
_geom_bond_publ_flag
Cu1 N1 . 1.9700(10) yes
Cu1 N4 . 1.9870(10) yes
Cu1 N2 . 2.0180(10) yes
Cu1 N3 . 2.0980(10) yes
Cu1 O1 . 2.1570(10) yes
Cu1 O2 . 2.6650(10) yes
N1 C1 . 1.345(2) ?
N1 C5 . 1.354(2) ?
N2 C10 . 1.343(2) ?
N2 C6 . 1.348(2) ?
C1 C2 . 1.382(2) ?
C1 H1 . 0.924(10) ?
C2 C3 . 1.386(2) ?
C2 H2 . 0.905(11) ?
C3 C4 . 1.391(2) ?
C3 H3 . 0.925(11) ?
C4 C5 . 1.383(2) ?
C4 H4 . 0.915(11) ?
C5 C6 . 1.480(2) ?
C6 C7 . 1.393(2) ?
C7 C8 . 1.383(2) ?
C7 H7 . 0.914(11) ?
C8 C9 . 1.383(2) ?
C8 H8 . 0.921(10) ?
C9 C10 . 1.389(2) ?
C9 H9 . 0.920(11) ?
C10 H10 . 0.921(10) ?
N3 C11 . 1.3435(19) ?
N3 C15 . 1.347(2) ?
N4 C20 . 1.3491(19) ?
N4 C16 . 1.3507(19) ?
C11 C12 . 1.386(2) ?
C11 H11 . 0.926(11) ?
C12 C13 . 1.383(3) ?
C12 H12 . 0.916(11) ?
C13 C14 . 1.390(2) ?
C13 H13 . 0.902(11) ?
C14 C15 . 1.393(2) ?
C14 H14 . 0.924(10) ?
C15 C16 . 1.485(2) ?
C16 C17 . 1.388(2) ?
C17 C18 . 1.388(2) ?
C17 H17 . 0.922(11) ?
C18 C19 . 1.386(2) ?
C18 H18 . 0.911(11) ?
C19 C20 . 1.377(2) ?
C19 H19 . 0.911(11) ?
C20 H20 . 0.914(10) ?
N5 O3 . 1.2374(17) ?
N5 O2 . 1.2442(17) ?
N5 O1 . 1.2860(16) ?
N6 O6 . 1.2376(19) ?
N6 O4 . 1.248(2) ?
N6 O5 . 1.2582(18) ?
C1M O1M . 1.412(2) ?
C1M H1M . 0.944(14) ?
C1M H2M . 0.933(15) ?
C1M H3M . 0.952(15) ?
O1M H4M . 0.74(3) ?
Cu1 Cu1 1_655 7.6862(6) yes
Cu1 Cu1 1_455 7.6862(6) ?
Cu1 Cu1 2_677 7.5234(6) yes

loop_
_geom_hbond_atom_site_label_D
_geom_hbond_atom_site_label_H
_geom_hbond_atom_site_label_A
_geom_hbond_site_symmetry_A
_geom_hbond_distance_DH
_geom_hbond_distance_HA
_geom_hbond_distance_DA
_geom_hbond_angle_DHA
_geom_hbond_publ_flag
O1m H4m O5 . 0.74(3) 2.15(3) 2.882(2) 170(3) yes
C1m H3m O4 1_655 0.95(2) 2.90(2) 3.431(3) 116(2) yes
C1m H1m O6 . 0.940(10) 2.65(2) 3.261(3) 123(2) yes

loop_
_geom_torsion_atom_site_label_1
_geom_torsion_atom_site_label_2
_geom_torsion_atom_site_label_3
_geom_torsion_atom_site_label_4
_geom_torsion
_geom_torsion_publ_flag
N1 C5 C6 N2 -7.04(18) yes
C4 C5 C6 C7 -9.5(2) yes
N3 C15 C16 N4 -3.58(19) yes
C14 C15 C16 C17 -4.1(2) yes
